data_7008332
loop_
_publ_author_name
'K\"ohn, Randolf D'
'Pan, Zhida'
'Haufe, Matthias'
'Kociok-K\"ohn, Gabriele'

_publ_section_title
;
 Bis(triazacyclohexane) sandwich complexes of (Cu(I))(2), Cu(II) and
 Zn(II): complexes with cuprophilic attraction between two cationic
 copper(I) leading to unusual reactivity with dioxygen.
;
_journal_issue 16
_journal_name_full 'Dalton transactions (Cambridge, England : 2003)'
_journal_page_first 2793
_journal_page_last 2797
_journal_paper_doi 10.1039/b501705j
_journal_year 2005
_chemical_formula_moiety 'C48 H54 N6 Zn+, (B F4)2-, (C H Cl3)2'
_chemical_formula_sum 'C50 H56 B2 Cl6 F8 N6 Zn'
_chemical_formula_weight 1192.72
_chemical_name_systematic
;
?
;
_space_group_IT_number 14
_symmetry_cell_setting monoclinic
_symmetry_space_group_name_Hall '-P 2ybc'
_symmetry_space_group_name_H-M 'P 1 21/c 1'
_atom_sites_solution_hydrogens geom
_atom_sites_solution_primary direct
_atom_sites_solution_secondary difmap
_audit_creation_method SHELXL-97
_cell_angle_alpha 90.00
_cell_angle_beta 102.125(14)
_cell_angle_gamma 90.00
_cell_formula_units_Z 2
_cell_length_a 10.1176(17)
_cell_length_b 23.255(3)
_cell_length_c 11.7106(18)
_cell_measurement_reflns_used 1630
_cell_measurement_temperature 173(2)
_cell_measurement_theta_max 24.48
_cell_measurement_theta_min 2.24
_cell_volume 2693.9(7)
_computing_cell_refinement 'IPDS (STOE, 1996, Darmdtadt)'
_computing_data_collection 'IPDS (STOE, 1996, Darmstadt)'
_computing_data_reduction 'IPDS (Software 2.65, 1996)'
_computing_molecular_graphics 'Ortep-3 for Windows (Farrugia, 1997)'
_computing_publication_material 'WinGX publication routines (Farrugia, 1999)'
_computing_structure_refinement 'SHELXL-97 (Sheldrick, 1997)'
_computing_structure_solution 'SHELXS-97 (Sheldrick, 1997)'
_diffrn_ambient_temperature 173(2)
_diffrn_detector_area_resol_mean 6.667
_diffrn_measured_fraction_theta_full 0.699
_diffrn_measured_fraction_theta_max 0.699
_diffrn_measurement_device_type STOE-IPDS
_diffrn_measurement_method '\f-oscillation, 111 2.9 degree images'
_diffrn_radiation_monochromator graphite
_diffrn_radiation_source 'fine-focus sealed tube'
_diffrn_radiation_type MoK\a
_diffrn_radiation_wavelength 0.71073
_diffrn_reflns_av_R_equivalents 0.0000
_diffrn_reflns_av_sigmaI/netI 0.0959
_diffrn_reflns_limit_h_max 11
_diffrn_reflns_limit_h_min -11
_diffrn_reflns_limit_k_max 26
_diffrn_reflns_limit_k_min 0
_diffrn_reflns_limit_l_max 13
_diffrn_reflns_limit_l_min 0
_diffrn_reflns_number 3132
_diffrn_reflns_theta_full 24.48
_diffrn_reflns_theta_max 24.48
_diffrn_reflns_theta_min 2.24
_diffrn_standards_decay_% 0
_diffrn_standards_number 200
_exptl_absorpt_coefficient_mu 0.812
_exptl_absorpt_correction_T_max 1.279
_exptl_absorpt_correction_T_min 0.772
_exptl_absorpt_correction_type refdelf
_exptl_crystal_colour colourless
_exptl_crystal_density_diffrn 1.470
_exptl_crystal_density_method 'not measured'
_exptl_crystal_description 'irregular shape'
_exptl_crystal_F_000 1224
_exptl_crystal_size_max 0.8
_exptl_crystal_size_mid 0.6
_exptl_crystal_size_min 0.5
_refine_diff_density_max 0.489
_refine_diff_density_min -0.341
_refine_diff_density_rms 0.060
_refine_ls_extinction_method none
_refine_ls_goodness_of_fit_ref 1.042
_refine_ls_hydrogen_treatment constr
_refine_ls_matrix_type full
_refine_ls_number_parameters 350
_refine_ls_number_reflns 3132
_refine_ls_number_restraints 0
_refine_ls_restrained_S_all 1.042
_refine_ls_R_factor_all 0.0556
_refine_ls_R_factor_gt 0.0556
_refine_ls_shift/su_max 0.000
_refine_ls_shift/su_mean 0.000
_refine_ls_structure_factor_coef Fsqd
_refine_ls_weighting_details 'calc w=1/[\s^2^(Fo^2^)+(0.0768P)^2^+0.0767P] where P=(Fo^2^+2Fc^2^)/3'
_refine_ls_weighting_scheme calc
_refine_ls_wR_factor_gt 0.1472
_refine_ls_wR_factor_ref 0.1472
_reflns_number_gt 3131
_reflns_number_total 3132
_reflns_threshold_expression >2sigma(I)
_cod_data_source_file b501705j.txt
_cod_data_source_block mathe4
_cod_database_code 7008332

loop_
_symmetry_equiv_pos_as_xyz
'x, y, z'
'-x, y+1/2, -z+1/2'
'-x, -y, -z'
'x, -y-1/2, z-1/2'

loop_
_atom_site_label
_atom_site_type_symbol
_atom_site_fract_x
_atom_site_fract_y
_atom_site_fract_z
_atom_site_U_iso_or_equiv
_atom_site_adp_type
_atom_site_occupancy
_atom_site_symmetry_multiplicity
_atom_site_calc_flag
_atom_site_refinement_flags
_atom_site_disorder_assembly
_atom_site_disorder_group
Zn Zn 0.5000 0.5000 0.5000 0.0477(3) Uani 1 2 d S . .
C1 C 0.6027(4) 0.59067(16) 0.4055(3) 0.0518(11) Uani 1 1 d . . .
H1A H 0.6846 0.6100 0.3904 0.080 Uiso 1 1 calc R . .
H1B H 0.5231 0.6151 0.3746 0.080 Uiso 1 1 calc R . .
N1 N 0.6152(3) 0.58042(13) 0.5304(3) 0.0467(8) Uani 1 1 d . . .
C11 C 0.6136(5) 0.63500(16) 0.5997(4) 0.0581(11) Uani 1 1 d . . .
H11A H 0.6227 0.6249 0.6831 0.080 Uiso 1 1 calc R . .
H11B H 0.6929 0.6587 0.5927 0.080 Uiso 1 1 calc R . .
C12 C 0.4877(4) 0.67027(16) 0.5612(3) 0.0472(10) Uani 1 1 d . . .
C13 C 0.4800(4) 0.71181(17) 0.4745(4) 0.0529(11) Uani 1 1 d . . .
H13 H 0.5556 0.7176 0.4395 0.080 Uiso 1 1 calc R . .
C14 C 0.3655(5) 0.74497(17) 0.4377(4) 0.0584(12) Uani 1 1 d . . .
H14 H 0.3613 0.7721 0.3764 0.080 Uiso 1 1 calc R . .
C15 C 0.2574(5) 0.73799(17) 0.4914(4) 0.0619(12) Uani 1 1 d . . .
H15 H 0.1785 0.7607 0.4675 0.080 Uiso 1 1 calc R . .
C16 C 0.2636(5) 0.69804(18) 0.5797(4) 0.0653(13) Uani 1 1 d . . .
H16 H 0.1890 0.6936 0.6165 0.080 Uiso 1 1 calc R . .
C17 C 0.3775(5) 0.66460(17) 0.6147(4) 0.0560(11) Uani 1 1 d . . .
H17 H 0.3810 0.6374 0.6758 0.080 Uiso 1 1 calc R . .
C2 C 0.7427(4) 0.54942(16) 0.5752(3) 0.0492(10) Uani 1 1 d . . .
H2A H 0.8202 0.5702 0.5551 0.080 Uiso 1 1 calc R . .
H2B H 0.7587 0.5452 0.6612 0.080 Uiso 1 1 calc R . .
N2 N 0.7248(3) 0.49274(12) 0.5177(3) 0.0442(8) Uani 1 1 d . . .
C21 C 0.8401(4) 0.45365(17) 0.5632(3) 0.0510(10) Uani 1 1 d . . .
H21A H 0.9257 0.4739 0.5612 0.080 Uiso 1 1 calc R . .
H21B H 0.8342 0.4198 0.5110 0.080 Uiso 1 1 calc R . .
C22 C 0.8440(4) 0.43330(17) 0.6856(3) 0.0494(10) Uani 1 1 d . . .
C23 C 0.9316(5) 0.45676(18) 0.7816(4) 0.0574(11) Uani 1 1 d . . .
H23 H 0.9877 0.4883 0.7717 0.080 Uiso 1 1 calc R . .
C24 C 0.9369(5) 0.43409(19) 0.8917(4) 0.0635(12) Uani 1 1 d . . .
H24 H 0.9973 0.4500 0.9572 0.080 Uiso 1 1 calc R . .
C25 C 0.8544(5) 0.3883(2) 0.9069(4) 0.0676(13) Uani 1 1 d . . .
H25 H 0.8578 0.3732 0.9828 0.080 Uiso 1 1 calc R . .
C26 C 0.7685(5) 0.36492(19) 0.8131(4) 0.0611(12) Uani 1 1 d . . .
H26 H 0.7116 0.3338 0.8239 0.080 Uiso 1 1 calc R . .
C27 C 0.7637(4) 0.38638(17) 0.7026(4) 0.0543(11) Uani 1 1 d . . .
H27 H 0.7055 0.3691 0.6374 0.080 Uiso 1 1 calc R . .
C3 C 0.7108(4) 0.50090(16) 0.3903(3) 0.0500(11) Uani 1 1 d . . .
H3A H 0.7894 0.5222 0.3738 0.080 Uiso 1 1 calc R . .
H3B H 0.7050 0.4633 0.3500 0.080 Uiso 1 1 calc R . .
N3 N 0.5867(3) 0.53370(13) 0.3508(3) 0.0475(8) Uani 1 1 d . . .
C31 C 0.5517(5) 0.53925(17) 0.2205(3) 0.0545(11) Uani 1 1 d . . .
H31A H 0.4786 0.5680 0.1986 0.080 Uiso 1 1 calc R . .
H31B H 0.6317 0.5537 0.1930 0.080 Uiso 1 1 calc R . .
C32 C 0.5072(5) 0.48368(18) 0.1604(3) 0.0508(11) Uani 1 1 d . . .
C33 C 0.5984(5) 0.44779(17) 0.1211(3) 0.0535(11) Uani 1 1 d . . .
H33 H 0.6911 0.4582 0.1335 0.080 Uiso 1 1 calc R . .
C34 C 0.5543(5) 0.39706(19) 0.0642(4) 0.0603(12) Uani 1 1 d . . .
H34 H 0.6173 0.3728 0.0378 0.080 Uiso 1 1 calc R . .
C35 C 0.4209(5) 0.3813(2) 0.0452(4) 0.0655(13) Uani 1 1 d . . .
H35 H 0.3922 0.3462 0.0063 0.080 Uiso 1 1 calc R . .
C36 C 0.3280(5) 0.4165(2) 0.0826(4) 0.0680(13) Uani 1 1 d . . .
H36 H 0.2353 0.4059 0.0697 0.080 Uiso 1 1 calc R . .
C37 C 0.3732(5) 0.4675(2) 0.1394(4) 0.0624(12) Uani 1 1 d . . .
H37 H 0.3097 0.4920 0.1645 0.080 Uiso 1 1 calc R . .
B B 0.0306(5) 0.6226(2) 0.7477(4) 0.0520(12) Uani 1 1 d . . .
F1 F 0.0749(3) 0.58054(11) 0.6835(3) 0.0863(9) Uani 1 1 d . . .
F2 F 0.1343(3) 0.65371(13) 0.8110(2) 0.0835(9) Uani 1 1 d . . .
F3 F -0.0499(3) 0.65981(13) 0.6697(3) 0.0909(9) Uani 1 1 d . . .
F4 F -0.0485(3) 0.59928(12) 0.8168(2) 0.0888(10) Uani 1 1 d . . .
C4 C 0.1509(6) 0.2661(2) 0.6988(5) 0.0883(17) Uani 1 1 d . . .
H4 H 0.1079 0.2290 0.7147 0.080 Uiso 1 1 calc R A 1
Cl1 Cl 0.32303(16) 0.26622(7) 0.76399(13) 0.0963(5) Uani 1 1 d . B .
Cl2 Cl 0.0911(8) 0.3231(4) 0.7717(11) 0.209(3) Uani 0.540(13) 1 d P B 1
Cl3 Cl 0.1233(8) 0.2788(7) 0.5578(5) 0.160(5) Uani 0.540(13) 1 d P B 1
Cl2A Cl 0.0701(5) 0.33045(19) 0.6899(11) 0.119(3) Uani 0.460(13) 1 d P B 2
Cl3A Cl 0.1373(6) 0.2389(3) 0.5472(5) 0.0903(17) Uani 0.460(13) 1 d P B 2

loop_
_atom_site_aniso_label
_atom_site_aniso_U_11
_atom_site_aniso_U_22
_atom_site_aniso_U_33
_atom_site_aniso_U_23
_atom_site_aniso_U_13
_atom_site_aniso_U_12
Zn 0.0509(5) 0.0460(4) 0.0470(4) 0.0004(3) 0.0122(3) -0.0010(3)
C1 0.068(3) 0.041(2) 0.046(2) -0.0009(19) 0.013(2) -0.001(2)
N1 0.051(2) 0.0430(18) 0.0450(18) -0.0016(16) 0.0065(16) 0.0031(16)
C11 0.069(3) 0.045(2) 0.057(2) -0.005(2) 0.004(2) 0.005(2)
C12 0.058(3) 0.040(2) 0.040(2) -0.0070(18) 0.0008(19) -0.004(2)
C13 0.060(3) 0.041(2) 0.058(2) -0.002(2) 0.014(2) -0.003(2)
C14 0.078(3) 0.040(2) 0.055(3) 0.002(2) 0.008(2) 0.003(2)
C15 0.057(3) 0.049(2) 0.078(3) -0.014(2) 0.010(2) 0.003(2)
C16 0.074(3) 0.054(3) 0.074(3) -0.007(3) 0.028(3) -0.007(3)
C17 0.073(3) 0.044(2) 0.053(2) 0.002(2) 0.016(2) -0.001(2)
C2 0.048(2) 0.045(2) 0.050(2) -0.001(2) 0.001(2) 0.0005(19)
N2 0.048(2) 0.0433(18) 0.0404(17) 0.0019(15) 0.0079(16) 0.0032(15)
C21 0.046(2) 0.054(2) 0.051(2) 0.007(2) 0.008(2) 0.009(2)
C22 0.049(2) 0.048(2) 0.050(2) -0.001(2) 0.006(2) 0.008(2)
C23 0.060(3) 0.048(2) 0.062(3) -0.005(2) 0.007(2) 0.003(2)
C24 0.070(3) 0.061(3) 0.052(2) -0.010(2) -0.005(2) 0.007(3)
C25 0.083(4) 0.070(3) 0.051(3) 0.012(3) 0.016(3) 0.017(3)
C26 0.069(3) 0.060(3) 0.054(3) 0.010(2) 0.013(2) 0.004(2)
C27 0.056(3) 0.052(2) 0.053(2) 0.000(2) 0.006(2) 0.002(2)
C3 0.057(3) 0.051(2) 0.045(2) 0.0074(19) 0.017(2) 0.007(2)
N3 0.056(2) 0.0465(19) 0.0398(17) 0.0041(15) 0.0106(16) 0.0072(16)
C31 0.071(3) 0.053(2) 0.039(2) 0.0029(19) 0.013(2) 0.010(2)
C32 0.061(3) 0.056(2) 0.037(2) 0.0069(19) 0.012(2) 0.015(2)
C33 0.064(3) 0.055(2) 0.044(2) 0.005(2) 0.014(2) 0.003(2)
C34 0.069(3) 0.060(3) 0.052(3) 0.005(2) 0.014(2) 0.014(2)
C35 0.083(4) 0.063(3) 0.050(3) -0.001(2) 0.013(2) -0.003(3)
C36 0.063(3) 0.086(3) 0.054(3) -0.001(3) 0.010(2) -0.005(3)
C37 0.064(3) 0.077(3) 0.047(2) 0.008(2) 0.013(2) 0.019(3)
B 0.055(3) 0.055(3) 0.044(3) 0.001(2) 0.008(2) -0.001(3)
F1 0.088(2) 0.0809(18) 0.100(2) -0.0224(17) 0.0428(18) 0.0025(16)
F2 0.086(2) 0.095(2) 0.0649(17) -0.0076(16) 0.0062(15) -0.0346(17)
F3 0.087(2) 0.0832(19) 0.095(2) 0.0147(18) 0.0009(18) 0.0114(17)
F4 0.104(2) 0.098(2) 0.0745(18) -0.0169(17) 0.0423(18) -0.0313(18)
C4 0.078(4) 0.084(3) 0.109(4) 0.026(4) 0.035(4) 0.008(3)
Cl1 0.0945(11) 0.1120(11) 0.0811(9) 0.0329(9) 0.0156(8) 0.0184(9)
Cl2 0.222(6) 0.230(6) 0.199(7) 0.049(6) 0.099(6) 0.151(6)
Cl3 0.114(4) 0.275(12) 0.077(2) 0.044(5) -0.008(2) -0.094(6)
Cl2A 0.095(3) 0.081(3) 0.189(7) 0.014(3) 0.050(4) 0.030(2)
Cl3A 0.084(3) 0.101(4) 0.089(2) 0.004(3) 0.025(2) -0.001(2)

loop_
_atom_type_symbol
_atom_type_description
_atom_type_scat_dispersion_real
_atom_type_scat_dispersion_imag
_atom_type_scat_source
C C 0.0033 0.0016 'International Tables Vol C Tables 4.2.6.8 and 6.1.1.4'
H H 0.0000 0.0000 'International Tables Vol C Tables 4.2.6.8 and 6.1.1.4'
N N 0.0061 0.0033 'International Tables Vol C Tables 4.2.6.8 and 6.1.1.4'
B B 0.0013 0.0007 'International Tables Vol C Tables 4.2.6.8 and 6.1.1.4'
F F 0.0171 0.0103 'International Tables Vol C Tables 4.2.6.8 and 6.1.1.4'
Zn Zn 0.2220 1.4310 'International Tables Vol C Tables 4.2.6.8 and 6.1.1.4'
Cl Cl 0.1484 0.1585 'International Tables Vol C Tables 4.2.6.8 and 6.1.1.4'

loop_
_geom_angle_atom_site_label_1
_geom_angle_atom_site_label_2
_geom_angle_atom_site_label_3
_geom_angle
_geom_angle_site_symmetry_1
_geom_angle_site_symmetry_3
_geom_angle_publ_flag
N1 Zn N1 180.0 3_666 . ?
N1 Zn N2 116.38(11) 3_666 . ?
N1 Zn N2 63.62(11) . . ?
N1 Zn N2 63.62(11) 3_666 3_666 ?
N1 Zn N2 116.38(11) . 3_666 ?
N2 Zn N2 180.00(16) . 3_666 ?
N1 Zn N3 116.81(11) 3_666 . ?
N1 Zn N3 63.19(11) . . ?
N2 Zn N3 63.02(12) . . ?
N2 Zn N3 116.98(12) 3_666 . ?
N1 Zn N3 63.19(11) 3_666 3_666 ?
N1 Zn N3 116.81(11) . 3_666 ?
N2 Zn N3 116.98(12) . 3_666 ?
N2 Zn N3 63.02(12) 3_666 3_666 ?
N3 Zn N3 180.00(14) . 3_666 ?
N1 C1 N3 105.6(3) . . ?
N1 C1 H1A 110.6 . . ?
N3 C1 H1A 110.6 . . ?
N1 C1 H1B 110.6 . . ?
N3 C1 H1B 110.6 . . ?
H1A C1 H1B 108.8 . . ?
C1 N1 C2 108.8(3) . . ?
C1 N1 C11 113.1(3) . . ?
C2 N1 C11 109.1(3) . . ?
C1 N1 Zn 92.6(2) . . ?
C2 N1 Zn 92.1(2) . . ?
C11 N1 Zn 137.7(2) . . ?
C12 C11 N1 113.7(4) . . ?
C12 C11 H11A 108.8 . . ?
N1 C11 H11A 108.8 . . ?
C12 C11 H11B 108.8 . . ?
N1 C11 H11B 108.8 . . ?
H11A C11 H11B 107.7 . . ?
C13 C12 C17 117.7(4) . . ?
C13 C12 C11 120.8(3) . . ?
C17 C12 C11 121.4(4) . . ?
C14 C13 C12 122.0(3) . . ?
C14 C13 H13 119.0 . . ?
C12 C13 H13 119.0 . . ?
C15 C14 C13 119.0(4) . . ?
C15 C14 H14 120.5 . . ?
C13 C14 H14 120.5 . . ?
C14 C15 C16 120.3(4) . . ?
C14 C15 H15 119.9 . . ?
C16 C15 H15 119.9 . . ?
C17 C16 C15 120.3(4) . . ?
C17 C16 H16 119.8 . . ?
C15 C16 H16 119.8 . . ?
C16 C17 C12 120.7(4) . . ?
C16 C17 H17 119.7 . . ?
C12 C17 H17 119.7 . . ?
N2 C2 N1 105.1(3) . . ?
N2 C2 H2A 110.7 . . ?
N1 C2 H2A 110.7 . . ?
N2 C2 H2B 110.7 . . ?
N1 C2 H2B 110.7 . . ?
H2A C2 H2B 108.8 . . ?
C2 N2 C3 108.8(3) . . ?
C2 N2 C21 111.8(3) . . ?
C3 N2 C21 109.9(3) . . ?
C2 N2 Zn 90.0(2) . . ?
C3 N2 Zn 90.9(2) . . ?
C21 N2 Zn 141.5(2) . . ?
N2 C21 C22 113.3(3) . . ?
N2 C21 H21A 108.9 . . ?
C22 C21 H21A 108.9 . . ?
N2 C21 H21B 108.9 . . ?
C22 C21 H21B 108.9 . . ?
H21A C21 H21B 107.7 . . ?
C23 C22 C27 118.8(4) . . ?
C23 C22 C21 122.2(4) . . ?
C27 C22 C21 118.8(4) . . ?
C24 C23 C22 119.9(4) . . ?
C24 C23 H23 120.1 . . ?
C22 C23 H23 120.1 . . ?
C23 C24 C25 120.4(5) . . ?
C23 C24 H24 119.8 . . ?
C25 C24 H24 119.8 . . ?
C26 C25 C24 120.1(4) . . ?
C26 C25 H25 119.9 . . ?
C24 C25 H25 119.9 . . ?
C25 C26 C27 120.2(4) . . ?
C25 C26 H26 119.9 . . ?
C27 C26 H26 119.9 . . ?
C26 C27 C22 120.6(4) . . ?
C26 C27 H27 119.7 . . ?
C22 C27 H27 119.7 . . ?
N3 C3 N2 106.3(3) . . ?
N3 C3 H3A 110.5 . . ?
N2 C3 H3A 110.5 . . ?
N3 C3 H3B 110.5 . . ?
N2 C3 H3B 110.5 . . ?
H3A C3 H3B 108.7 . . ?
C3 N3 C1 109.0(3) . . ?
C3 N3 C31 111.8(3) . . ?
C1 N3 C31 110.4(3) . . ?
C3 N3 Zn 91.24(19) . . ?
C1 N3 Zn 90.05(17) . . ?
C31 N3 Zn 140.6(3) . . ?
C32 C31 N3 112.9(3) . . ?
C32 C31 H31A 109.0 . . ?
N3 C31 H31A 109.0 . . ?
C32 C31 H31B 109.0 . . ?
N3 C31 H31B 109.0 . . ?
H31A C31 H31B 107.8 . . ?
C37 C32 C33 118.2(4) . . ?
C37 C32 C31 120.5(4) . . ?
C33 C32 C31 121.2(4) . . ?
C34 C33 C32 120.2(4) . . ?
C34 C33 H33 119.9 . . ?
C32 C33 H33 119.9 . . ?
C35 C34 C33 120.9(4) . . ?
C35 C34 H34 119.6 . . ?
C33 C34 H34 119.6 . . ?
C34 C35 C36 120.1(5) . . ?
C34 C35 H35 119.9 . . ?
C36 C35 H35 119.9 . . ?
C35 C36 C37 118.6(5) . . ?
C35 C36 H36 120.7 . . ?
C37 C36 H36 120.7 . . ?
C32 C37 C36 122.1(4) . . ?
C32 C37 H37 119.0 . . ?
C36 C37 H37 119.0 . . ?
F2 B F4 111.7(4) . . ?
F2 B F1 112.1(4) . . ?
F4 B F1 110.1(4) . . ?
F2 B F3 107.8(4) . . ?
F4 B F3 107.5(4) . . ?
F1 B F3 107.4(4) . . ?
Cl3 C4 Cl2A 78.5(5) . . ?
Cl3 C4 Cl1 112.4(4) . . ?
Cl2A C4 Cl1 116.6(4) . . ?
Cl3 C4 Cl2 110.5(5) . . ?
Cl2A C4 Cl2 32.0(2) . . ?
Cl1 C4 Cl2 101.5(4) . . ?
Cl3 C4 Cl3A 30.7(5) . . ?
Cl2A C4 Cl3A 107.6(5) . . ?
Cl1 C4 Cl3A 106.5(3) . . ?
Cl2 C4 Cl3A 139.2(5) . . ?
Cl3 C4 H4 110.7 . . ?
Cl2A C4 H4 123.3 . . ?
Cl1 C4 H4 110.7 . . ?
Cl2 C4 H4 110.7 . . ?
Cl3A C4 H4 86.4 . . ?

loop_
_geom_bond_atom_site_label_1
_geom_bond_atom_site_label_2
_geom_bond_distance
_geom_bond_site_symmetry_2
_geom_bond_publ_flag
Zn N1 2.193(3) 3_666 ?
Zn N1 2.193(3) . ?
Zn N2 2.247(3) . ?
Zn N2 2.247(3) 3_666 ?
Zn N3 2.254(3) . ?
Zn N3 2.254(3) 3_666 ?
C1 N1 1.461(5) . ?
C1 N3 1.466(5) . ?
C1 H1A 0.9900 . ?
C1 H1B 0.9900 . ?
N1 C2 1.475(5) . ?
N1 C11 1.509(5) . ?
C11 C12 1.502(6) . ?
C11 H11A 0.9900 . ?
C11 H11B 0.9900 . ?
C12 C13 1.392(5) . ?
C12 C17 1.395(5) . ?
C13 C14 1.383(6) . ?
C13 H13 0.9500 . ?
C14 C15 1.381(6) . ?
C14 H14 0.9500 . ?
C15 C16 1.382(6) . ?
C15 H15 0.9500 . ?
C16 C17 1.379(6) . ?
C16 H16 0.9500 . ?
C17 H17 0.9500 . ?
C2 N2 1.474(4) . ?
C2 H2A 0.9900 . ?
C2 H2B 0.9900 . ?
N2 C3 1.481(5) . ?
N2 C21 1.486(5) . ?
C21 C22 1.502(5) . ?
C21 H21A 0.9900 . ?
C21 H21B 0.9900 . ?
C22 C23 1.389(6) . ?
C22 C27 1.399(5) . ?
C23 C24 1.383(6) . ?
C23 H23 0.9500 . ?
C24 C25 1.387(6) . ?
C24 H24 0.9500 . ?
C25 C26 1.362(6) . ?
C25 H25 0.9500 . ?
C26 C27 1.379(5) . ?
C26 H26 0.9500 . ?
C27 H27 0.9500 . ?
C3 N3 1.459(5) . ?
C3 H3A 0.9900 . ?
C3 H3B 0.9900 . ?
N3 C31 1.498(5) . ?
C31 C32 1.495(6) . ?
C31 H31A 0.9900 . ?
C31 H31B 0.9900 . ?
C32 C37 1.379(6) . ?
C32 C33 1.392(5) . ?
C33 C34 1.382(6) . ?
C33 H33 0.9500 . ?
C34 C35 1.371(6) . ?
C34 H34 0.9500 . ?
C35 C36 1.385(6) . ?
C35 H35 0.9500 . ?
C36 C37 1.390(6) . ?
C36 H36 0.9500 . ?
C37 H37 0.9500 . ?
B F2 1.359(6) . ?
B F4 1.364(5) . ?
B F1 1.365(5) . ?
B F3 1.391(5) . ?
C4 Cl3 1.643(7) . ?
C4 Cl2A 1.699(7) . ?
C4 Cl1 1.748(6) . ?
C4 Cl2 1.752(8) . ?
C4 Cl3A 1.863(8) . ?
C4 H4 1.0000 . ?
